data_7047285
loop_
_publ_author_name
'Kumar, Manesh'
'Kariem, Mukaddus'
'Sheikh, Haq Nawaz'
'Frontera, Antonio'
'Seth, Saikat Kumar'
'Jassal, Amanpreet Kaur'

_publ_section_title
;
 A series of 3D lanthanide coordination polymers decorated with a rigid
 3,5-pyridinedicarboxylic acid linker: syntheses, structural diversity,
 DFT study, Hirshfeld surface analysis, luminescence and magnetic
 properties
;
_journal_name_full 'Dalton Transactions'
_journal_paper_doi 10.1039/C8DT02429D
_journal_year 2018
_chemical_formula_moiety 'C11 H11 Er N O8'
_chemical_formula_sum 'C11 H11 Er N O8'
_chemical_formula_weight 452.47
_chemical_name_systematic
;
 ? 
;
_space_group_crystal_system monoclinic
_space_group_IT_number 15
_space_group_name_Hall '-C 2yc'
_space_group_name_H-M_alt 'C 1 2/c 1'
_symmetry_space_group_name_Hall '-C 2yc'
_symmetry_space_group_name_H-M 'C 1 2/c 1'
_atom_sites_solution_hydrogens geom
_atom_sites_solution_primary iterative
_atom_sites_solution_secondary difmap
_audit_block_doi 10.5517/ccdc.csd.cc2000xz
_audit_creation_date 2018-03-16
_audit_creation_method
;
Olex2 1.2-ac21
(compiled 2015.09.16 svn.r134, GUI svn.r4998)
;
_audit_update_record
;
2018-06-04 deposited with the CCDC.
2018-08-06 downloaded from the CCDC.
;
_cell_angle_alpha 90.00
_cell_angle_beta 91.5518(15)
_cell_angle_gamma 90.00
_cell_formula_units_Z 8
_cell_length_a 19.2352(3)
_cell_length_b 7.90393(14)
_cell_length_c 16.7290(3)
_cell_measurement_reflns_used 3074
_cell_measurement_temperature 293(2)
_cell_measurement_theta_max 27.8920
_cell_measurement_theta_min 2.1120
_cell_volume 2542.44(8)
_computing_cell_refinement 'CrysAlisPro 1.171.38.46 (Rigaku OD, 2015)'
_computing_data_collection 'CrysAlisPro 1.171.38.46 (Rigaku OD, 2015)'
_computing_data_reduction 'CrysAlisPro 1.171.38.46 (Rigaku OD, 2015)'
_computing_molecular_graphics 'Olex2 (Dolomanov et al., 2009)'
_computing_publication_material 'Olex2 (Dolomanov et al., 2009)'
_computing_structure_refinement 'ShelXL (Sheldrick, 2008)'
_computing_structure_solution
;
Superflip (Palatinus & Chapuis, 2007;Palatinus & van der Lee, 2008;
Palatinus et al., 2012)
;
_diffrn_ambient_temperature 293(2)
_diffrn_detector 'CCD plate'
_diffrn_detector_area_resol_mean 15.9974
_diffrn_detector_type Eos
_diffrn_measured_fraction_theta_full 0.992
_diffrn_measured_fraction_theta_max 0.868
_diffrn_measurement_details
;
List of Runs (angles in degrees, time in seconds):

  # Type    Start    End  Width  t~exp~   \w     \q     \k     \f   Frames
#--------------------------------------------------------------------------
  1  \w    -10.00  72.00   1.00   12.00    --   26.84  57.00 -90.00   82
  2  \w     -6.00  98.00   1.00   12.00    --   26.84  57.00   0.00  104
  3  \w     63.00 104.00   1.00   12.00    --   26.84 178.00-120.00   41
;
_diffrn_measurement_device 'four-circle diffractometer'
_diffrn_measurement_device_type 'SuperNova, Dual, Cu at zero, Eos'
_diffrn_measurement_method '\w scans'
_diffrn_orient_matrix_type 'CrysAlisPro convention (1999,Acta A55,543-557)'
_diffrn_orient_matrix_UB_11 0.0029108000
_diffrn_orient_matrix_UB_12 0.0072983000
_diffrn_orient_matrix_UB_13 0.0422057000
_diffrn_orient_matrix_UB_21 -0.0350716000
_diffrn_orient_matrix_UB_22 -0.0263524000
_diffrn_orient_matrix_UB_23 0.0031196000
_diffrn_orient_matrix_UB_31 0.0110836000
_diffrn_orient_matrix_UB_32 -0.0854782000
_diffrn_orient_matrix_UB_33 0.0026557000
_diffrn_radiation_monochromator mirror
_diffrn_radiation_probe x-ray
_diffrn_radiation_type MoK\a
_diffrn_radiation_wavelength 0.71073
_diffrn_reflns_av_R_equivalents 0.0265
_diffrn_reflns_av_unetI/netI 0.0416
_diffrn_reflns_limit_h_max 9
_diffrn_reflns_limit_h_min -24
_diffrn_reflns_limit_k_max 9
_diffrn_reflns_limit_k_min -9
_diffrn_reflns_limit_l_max 20
_diffrn_reflns_limit_l_min -21
_diffrn_reflns_number 4281
_diffrn_reflns_theta_full 26.00
_diffrn_reflns_theta_max 28.33
_diffrn_reflns_theta_min 2.12
_diffrn_source 'micro-focus sealed X-ray tube'
_diffrn_source_type 'SuperNova (Mo) X-ray Source'
_exptl_absorpt_coefficient_mu 6.643
_exptl_absorpt_correction_T_max 1.00000
_exptl_absorpt_correction_T_min 0.68284
_exptl_absorpt_correction_type multi-scan
_exptl_absorpt_process_details
;
CrysAlisPro 1.171.38.46 (Rigaku Oxford Diffraction, 2015)
Empirical absorption correction using spherical harmonics,
 implemented in SCALE3 ABSPACK scaling algorithm.
;
_exptl_crystal_density_diffrn 2.364
_exptl_crystal_density_method 'not measured'
_exptl_crystal_description monoclinic
_exptl_crystal_F_000 1728
_exptl_crystal_size_max 0.31
_exptl_crystal_size_mid 0.155
_exptl_crystal_size_min 0.073
_refine_diff_density_max 1.269
_refine_diff_density_min -1.194
_refine_diff_density_rms 0.186
_refine_ls_extinction_method none
_refine_ls_goodness_of_fit_ref 1.061
_refine_ls_hydrogen_treatment constr
_refine_ls_matrix_type full
_refine_ls_number_parameters 186
_refine_ls_number_reflns 2760
_refine_ls_number_restraints 0
_refine_ls_restrained_S_all 1.061
_refine_ls_R_factor_all 0.0336
_refine_ls_R_factor_gt 0.0299
_refine_ls_shift/su_max 0.036
_refine_ls_shift/su_mean 0.001
_refine_ls_structure_factor_coef Fsqd
_refine_ls_weighting_details 'calc w=1/[\s^2^(Fo^2^)+(0.0441P)^2^+3.7364P] where P=(Fo^2^+2Fc^2^)/3'
_refine_ls_weighting_scheme calc
_refine_ls_wR_factor_gt 0.0800
_refine_ls_wR_factor_ref 0.0847
_reflns_number_gt 2480
_reflns_number_total 2760
_reflns_threshold_expression >2sigma(I)
_cod_data_source_file c8dt02429d2.cif
_cod_data_source_block z5_rt_mo
_cod_original_cell_volume 2542.44(7)
_cod_database_code 7047285
_chemical_oxdiff_formula 'C72 H80 Er8 N8 O64'
_reflns_odcompleteness_completeness 98.71
_reflns_odcompleteness_iscentric 1
_reflns_odcompleteness_theta 26.32
_olex2_refinement_description
;
1. Fixed Uiso
 At 1.2 times of:
  All C(H) groups, All C(H,H) groups
 At 1.5 times of:
  All O(H,H) groups
2. Uiso/Uaniso restraints and constraints
Uanis(C2) = Uanis(C1)
3.a Rotating group:
 O6(H6A,H6B), O29(H29A,H29B)
3.b Aromatic/amide H refined with riding coordinates:
 C3(H3), C1AA(H1AA), C4(H4)
3.c X=CH2 refined with riding coordinates:
 C1(H1A,H1B), C2(H2A,H2B)
;
_olex2_date_sample_data_collection 2017-08-03
_olex2_submission_special_instructions 'No special instructions were received'
_oxdiff_exptl_absorpt_empirical_details
;
Empirical correction (ABSPACK) includes:
- Absorption correction using spherical harmonics
- Frame scaling
;
_oxdiff_exptl_absorpt_empirical_full_max 1.454
_oxdiff_exptl_absorpt_empirical_full_min 0.828

loop_
_space_group_symop_id
_space_group_symop_operation_xyz
1 'x, y, z'
2 '-x, y, -z+1/2'
3 'x+1/2, y+1/2, z'
4 '-x+1/2, y+1/2, -z+1/2'
5 '-x, -y, -z'
6 'x, -y, z-1/2'
7 '-x+1/2, -y+1/2, -z'
8 'x+1/2, -y+1/2, z-1/2'

loop_
_atom_site_label
_atom_site_type_symbol
_atom_site_fract_x
_atom_site_fract_y
_atom_site_fract_z
_atom_site_U_iso_or_equiv
_atom_site_adp_type
_atom_site_occupancy
_atom_site_calc_flag
_atom_site_disorder_assembly
_atom_site_disorder_group
_atom_site_refinement_flags_posn
Er1 Er 0.455892(10) 0.81390(3) 0.434072(12) 0.02069(10) Uani 1 d . . .
O1 O 0.04874(18) 0.7930(4) 0.4313(2) 0.0277(8) Uani 1 d . . .
O6 O 0.4488(2) 0.5457(5) 0.3838(2) 0.0397(10) Uani 1 d . . .
H6A H 0.4880 0.5165 0.3634 0.060 Uiso 1 d . . GR
H6B H 0.4165 0.5398 0.3468 0.060 Uiso 1 d . . GR
O8 O 0.37157(18) 0.8635(5) 0.3438(2) 0.0361(9) Uani 1 d . . .
O20 O 0.14760(19) 0.7604(6) 0.4967(2) 0.0396(10) Uani 1 d . . .
N23 N 0.1456(2) 0.9388(7) 0.2249(3) 0.0367(11) Uani 1 d . . .
O30 O 0.3577(2) 0.9220(8) 0.2142(3) 0.0669(16) Uani 1 d . . .
C32 C 0.1144(3) 0.8000(6) 0.4341(3) 0.0246(11) Uani 1 d . . .
O34 O 0.56109(17) 0.9266(4) 0.5114(2) 0.0292(8) Uani 1 d . . .
C3 C 0.2247(3) 0.8448(6) 0.3593(3) 0.0259(11) Uani 1 d . . .
H3 H 0.2508 0.8121 0.4043 0.031 Uiso 1 calc . . R
C1AA C 0.1164(3) 0.8954(8) 0.2937(3) 0.0337(13) Uani 1 d . . .
H1AA H 0.0682 0.8977 0.2956 0.040 Uiso 1 calc . . R
C5 C 0.1528(2) 0.8479(6) 0.3610(3) 0.0248(10) Uani 1 d . . .
C9 C 0.2571(3) 0.8912(7) 0.2899(3) 0.0264(10) Uani 1 d . . .
C15 C 0.3357(3) 0.8914(8) 0.2819(3) 0.0311(12) Uani 1 d . . .
O29 O 0.5183(2) 0.9585(8) 0.3378(3) 0.0698(17) Uani 1 d . . .
H29A H 0.4905 0.9963 0.3003 0.105 Uiso 1 d . . GR
H29B H 0.5484 0.8918 0.3164 0.105 Uiso 1 d . . GR
C4 C 0.2158(3) 0.9358(7) 0.2240(3) 0.0318(12) Uani 1 d . . .
H4 H 0.2374 0.9651 0.1769 0.038 Uiso 1 calc . . R
O0AA O 0.5678(2) 0.6865(4) 0.4503(3) 0.0387(10) Uani 1 d . . .
C2AA C 0.5955(3) 0.7968(7) 0.4925(4) 0.0347(13) Uani 1 d A . .
C0AA C 0.6682(4) 0.7817(14) 0.5236(6) 0.078(3) Uani 1 d . . .
C1 C 0.7100(9) 0.849(3) 0.4693(18) 0.283(11) Uani 1 d A 2 .
H1A H 0.7429 0.7820 0.4448 0.340 Uiso 1 calc A 2 R
H1B H 0.7060 0.9631 0.4561 0.340 Uiso 1 calc A 2 R
C2 C 0.7011(9) 0.649(3) 0.5090(18) 0.283(11) Uani 1 d A 1 .
H2A H 0.7361 0.6510 0.4718 0.340 Uiso 1 calc A 1 R
H2B H 0.6905 0.5495 0.5354 0.340 Uiso 1 calc A 1 R

loop_
_atom_site_aniso_label
_atom_site_aniso_U_11
_atom_site_aniso_U_22
_atom_site_aniso_U_33
_atom_site_aniso_U_23
_atom_site_aniso_U_13
_atom_site_aniso_U_12
Er1 0.01109(14) 0.02850(16) 0.02235(15) -0.00081(8) -0.00165(9) 0.00053(7)
O1 0.0154(18) 0.039(2) 0.0285(19) 0.0036(15) -0.0018(15) 0.0008(14)
O6 0.032(2) 0.038(2) 0.048(2) -0.0145(19) -0.0221(18) 0.0072(17)
O8 0.0153(17) 0.059(2) 0.034(2) 0.0090(19) -0.0050(15) 0.0014(17)
O20 0.0180(19) 0.072(3) 0.029(2) 0.020(2) -0.0011(16) -0.0035(19)
N23 0.020(2) 0.060(3) 0.030(2) 0.016(2) -0.0071(18) 0.003(2)
O30 0.022(2) 0.142(5) 0.036(2) 0.028(3) 0.0061(18) 0.007(3)
C32 0.018(2) 0.028(3) 0.027(3) 0.0040(19) -0.002(2) -0.0001(18)
O34 0.0169(17) 0.0327(19) 0.038(2) -0.0066(16) 0.0005(14) 0.0027(14)
C3 0.019(2) 0.036(3) 0.022(2) 0.008(2) -0.002(2) 0.001(2)
C1AA 0.012(2) 0.049(3) 0.040(3) 0.013(3) -0.002(2) 0.002(2)
C5 0.013(2) 0.036(3) 0.026(3) 0.005(2) -0.0020(19) 0.0026(19)
C9 0.020(2) 0.035(3) 0.023(2) 0.002(2) -0.0048(19) 0.001(2)
C15 0.017(2) 0.047(3) 0.029(3) 0.008(2) 0.002(2) 0.003(2)
O29 0.025(2) 0.142(5) 0.043(2) 0.044(3) 0.0071(19) 0.005(3)
C4 0.018(2) 0.050(3) 0.027(2) 0.011(2) -0.002(2) 0.002(2)
O0AA 0.019(2) 0.043(2) 0.053(3) -0.0187(18) -0.0098(18) 0.0062(15)
C2AA 0.018(3) 0.044(3) 0.042(3) -0.010(3) -0.004(2) 0.009(2)
C0AA 0.027(4) 0.113(7) 0.094(7) -0.055(6) -0.026(4) 0.027(4)
C1 0.077(9) 0.241(14) 0.53(3) 0.148(19) -0.088(14) -0.009(11)
C2 0.077(9) 0.241(14) 0.53(3) 0.148(19) -0.088(14) -0.009(11)

loop_
_atom_type_symbol
_atom_type_description
_atom_type_scat_dispersion_real
_atom_type_scat_dispersion_imag
_atom_type_scat_source
C C 0.0033 0.0016 'International Tables Vol C Tables 4.2.6.8 and 6.1.1.4'
H H 0.0000 0.0000 'International Tables Vol C Tables 4.2.6.8 and 6.1.1.4'
Er Er -0.2586 4.9576 'International Tables Vol C Tables 4.2.6.8 and 6.1.1.4'
N N 0.0061 0.0033 'International Tables Vol C Tables 4.2.6.8 and 6.1.1.4'
O O 0.0106 0.0060 'International Tables Vol C Tables 4.2.6.8 and 6.1.1.4'

loop_
_exptl_crystal_face_index_h
_exptl_crystal_face_index_k
_exptl_crystal_face_index_l
_exptl_crystal_face_perp_dist
-8 11 -1 0.1688
15 -9 0 0.1400
-3 0 23 0.0229
-14 0 -20 0.0399
13 -8 12 0.1173
0 0 24 0.0279
12 3 20 0.0295
24 5 -3 0.0434
2 -11 -7 0.1335
-27 0 2 0.0549
0 0 -24 0.0459
1 -11 2 0.1412
15 2 -19 0.0362

loop_
_geom_angle_atom_site_label_1
_geom_angle_atom_site_label_2
_geom_angle_atom_site_label_3
_geom_angle
_geom_angle_site_symmetry_1
_geom_angle_site_symmetry_3
O1 Er1 C32 27.12(14) 7_566 7_566
O1 Er1 O34 72.25(12) 7_566 .
O1 Er1 C2AA 73.72(15) 7_566 .
O6 Er1 O1 90.88(13) . 7_566
O6 Er1 O20 84.76(16) . 7_566
O6 Er1 C32 88.06(15) . 7_566
O6 Er1 O34 123.59(12) . .
O6 Er1 O29 103.12(19) . .
O6 Er1 O0AA 72.21(13) . .
O6 Er1 C2AA 97.40(15) . .
O8 Er1 O1 130.74(13) . 7_566
O8 Er1 O6 83.03(15) . .
O8 Er1 O20 76.77(13) . 7_566
O8 Er1 C32 103.64(15) . 7_566
O8 Er1 O34 147.52(14) . .
O8 Er1 O34 90.17(14) . 5_676
O8 Er1 O29 79.89(15) . .
O8 Er1 O0AA 142.41(15) . .
O8 Er1 C2AA 155.52(16) . .
O20 Er1 O1 53.98(12) 7_566 7_566
O20 Er1 C32 26.87(14) 7_566 7_566
O20 Er1 O34 120.03(13) 7_566 .
O20 Er1 C2AA 127.70(15) 7_566 .
C32 Er1 C2AA 100.83(17) 7_566 .
O34 Er1 O1 86.11(13) 5_676 7_566
O34 Er1 O6 168.05(14) 5_676 .
O34 Er1 O20 84.11(15) 5_676 7_566
O34 Er1 C32 96.17(14) . 7_566
O34 Er1 C32 83.99(14) 5_676 7_566
O34 Er1 O34 66.36(13) 5_676 .
O34 Er1 O29 85.24(18) 5_676 .
O34 Er1 O0AA 118.33(12) 5_676 .
O34 Er1 C2AA 26.52(13) . .
O34 Er1 C2AA 92.86(14) 5_676 .
O29 Er1 O1 148.16(14) . 7_566
O29 Er1 O20 154.25(15) . 7_566
O29 Er1 C32 168.67(18) . 7_566
O29 Er1 O34 76.21(15) . .
O29 Er1 O0AA 78.81(16) . .
O29 Er1 C2AA 76.18(17) . .
O0AA Er1 O1 78.54(14) . 7_566
O0AA Er1 O20 126.78(15) . 7_566
O0AA Er1 C32 103.31(15) . 7_566
O0AA Er1 O34 52.02(12) . .
O0AA Er1 C2AA 25.50(13) . .
C32 O1 Er1 92.4(3) . 7_566
C15 O8 Er1 166.5(4) . .
C32 O20 Er1 93.1(3) . 7_566
C1AA N23 C4 116.5(4) . .
O1 C32 Er1 60.4(3) . 7_566
O1 C32 C5 119.8(5) . .
O20 C32 Er1 60.1(3) . 7_566
O20 C32 O1 120.5(5) . .
O20 C32 C5 119.7(5) . .
C5 C32 Er1 175.7(3) . 7_566
Er1 O34 Er1 113.63(13) 5_676 .
C2AA O34 Er1 156.0(4) . 5_676
C2AA O34 Er1 90.2(3) . .
C9 C3 C5 119.1(5) . .
N23 C1AA C5 124.3(5) . .
C3 C5 C32 122.0(5) . .
C1AA C5 C32 119.4(4) . .
C1AA C5 C3 118.6(5) . .
C3 C9 C15 123.1(4) . .
C3 C9 C4 118.2(5) . .
C4 C9 C15 118.7(4) . .
O8 C15 C9 117.1(4) . .
O30 C15 O8 126.5(5) . .
O30 C15 C9 116.3(5) . .
N23 C4 C9 123.2(5) . .
C2AA O0AA Er1 98.2(3) . .
O34 C2AA Er1 63.3(3) . .
O34 C2AA C0AA 118.2(6) . .
O0AA C2AA Er1 56.3(3) . .
O0AA C2AA O34 119.6(5) . .
O0AA C2AA C0AA 122.2(5) . .
C0AA C2AA Er1 178.1(6) . .
C1 C0AA C2AA 107.9(12) . .
C2 C0AA C2AA 118.4(11) . .
C2 C0AA C1 83.4(15) . .

loop_
_geom_bond_atom_site_label_1
_geom_bond_atom_site_label_2
_geom_bond_distance
_geom_bond_site_symmetry_2
Er1 O1 2.410(4) 7_566
Er1 O6 2.283(4) .
Er1 O8 2.220(4) .
Er1 O20 2.402(4) 7_566
Er1 C32 2.768(5) 7_566
Er1 O34 2.534(3) .
Er1 O34 2.271(3) 5_676
Er1 O29 2.335(4) .
Er1 O0AA 2.385(4) .
Er1 C2AA 2.837(6) .
O1 Er1 2.410(4) 7_566
O1 C32 1.263(6) .
O8 C15 1.249(6) .
O20 Er1 2.402(4) 7_566
O20 C32 1.253(6) .
N23 C1AA 1.340(7) .
N23 C4 1.350(6) .
O30 C15 1.245(6) .
C32 Er1 2.768(5) 7_566
C32 C5 1.494(7) .
O34 Er1 2.271(3) 5_676
O34 C2AA 1.267(6) .
C3 C5 1.384(7) .
C3 C9 1.382(7) .
C1AA C5 1.363(7) .
C9 C15 1.521(6) .
C9 C4 1.387(7) .
O0AA C2AA 1.234(7) .
C2AA C0AA 1.483(9) .
C0AA C1 1.34(3) .
C0AA C2 1.25(2) .

loop_
_exptl_oxdiff_crystal_face_indexfrac_h
_exptl_oxdiff_crystal_face_indexfrac_k
_exptl_oxdiff_crystal_face_indexfrac_l
_exptl_oxdiff_crystal_face_x
_exptl_oxdiff_crystal_face_y
_exptl_oxdiff_crystal_face_z
-8.0004 11.0000 -1.0000 0.0148 -0.0124 -1.0316
15.0004 -9.0000 -0.0000 -0.0220 -0.2889 0.9356
-3.0005 -0.0000 23.0000 0.9620 0.1770 0.0278
-13.9996 0.0000 -20.0000 -0.8849 0.4286 -0.2083
13.0001 -8.0000 11.9999 0.4859 -0.2077 0.8598
-0.0005 -0.0000 24.0000 1.0129 0.0749 0.0637
11.9995 3.0000 20.0000 0.9009 -0.4375 -0.0703
24.0000 5.0000 -3.0000 -0.0203 -0.9828 -0.1694
2.0006 -11.0000 -7.0000 -0.3699 0.1979 0.9438
-27.0002 -0.0000 2.0000 0.0058 0.9532 -0.2939
0.0005 0.0000 -24.0000 -1.0129 -0.0749 -0.0637
1.0004 -11.0000 1.9999 0.0070 0.2610 0.9567
15.0004 2.0000 -18.9999 -0.7436 -0.6381 -0.0552
